data_7006839
loop_
_publ_author_name
'Gehrhus, Barbara'
'Hitchcock, Peter B.'
'Pongtavornpinyo, Ruti'
'Zhang, Lihong'

_publ_section_title
;
 Insights into the making of a stable silylene.
;
_journal_issue 15
_journal_name_full 'Dalton transactions (Cambridge, England : 2003)'
_journal_page_first 1847
_journal_page_last 1857
_journal_paper_doi 10.1039/b514666f
_journal_year 2006
_chemical_compound_source 'synthesis as described'
_chemical_formula_moiety 'C40 H56 N8 Si4, C16 H40 K O8, C4 H10 O2'
_chemical_formula_sum 'C60 H106 K N8 O10 Si4'
_chemical_formula_weight 1250.99
_chemical_name_common (K(dme)4)((Si(NEt)2C6H4)4).(dme)
_chemical_name_systematic
;
?
;
_space_group_IT_number 33
_symmetry_cell_setting orthorhombic
_symmetry_Int_Tables_number 33
_symmetry_space_group_name_Hall 'P 2c -2n'
_symmetry_space_group_name_H-M 'P n a 21'
_atom_sites_solution_hydrogens geom
_atom_sites_solution_primary direct
_atom_sites_solution_secondary difmap
_audit_conform_dict_location ftp://ftp.iucr.org/pub/cif_core.dic
_audit_conform_dict_name cif_core.dic
_audit_conform_dict_version 2.2
_audit_creation_date 2002-11-14T09:56:09-00:00
_audit_creation_method 'WinGX routine CIF_UPDATE'
_cell_angle_alpha 90
_cell_angle_beta 90
_cell_angle_gamma 90
_cell_formula_units_Z 4
_cell_length_a 18.7940(4)
_cell_length_b 18.5198(4)
_cell_length_c 20.7545(5)
_cell_measurement_reflns_used 145333
_cell_measurement_temperature 223(2)
_cell_measurement_theta_max 22.986
_cell_measurement_theta_min 3.705
_cell_measurement_wavelength 0.71073
_cell_volume 7223.8(3)
_computing_cell_refinement 'HKL Scalepack (Otwinowski & Minor 1997)'
_computing_data_collection 'Collect (Nonius BV, 1997-2000)'
_computing_data_reduction 'HKL Denzo and Scalepack (Otwinowski & Minor 1997)'
_computing_molecular_graphics 'Ortep-3 for Windows (Farrugia, 1997)'
_computing_publication_material 'WinGX publication routines (Farrugia, 1999)'
_computing_structure_refinement 'SHELXL-97 (Sheldrick, 1997)'
_computing_structure_solution 'SHELXS-97 (Sheldrick, 1997)'
_diffrn_ambient_temperature 223(2)
_diffrn_measured_fraction_theta_full 0.991
_diffrn_measured_fraction_theta_max 0.991
_diffrn_measurement_device '95mm CCD camera on \k-goniostat'
_diffrn_measurement_device_type KappaCCD
_diffrn_measurement_method CCD
_diffrn_radiation_monochromator graphite
_diffrn_radiation_probe x-ray
_diffrn_radiation_type MoK\a
_diffrn_radiation_wavelength 0.71073
_diffrn_reflns_av_R_equivalents 0.1275
_diffrn_reflns_av_unetI/netI 0.0774
_diffrn_reflns_limit_h_max 20
_diffrn_reflns_limit_h_min -20
_diffrn_reflns_limit_k_max 20
_diffrn_reflns_limit_k_min -20
_diffrn_reflns_limit_l_max 22
_diffrn_reflns_limit_l_min -22
_diffrn_reflns_number 45950
_diffrn_reflns_theta_full 23.02
_diffrn_reflns_theta_max 23.02
_diffrn_reflns_theta_min 3.82
_exptl_absorpt_coefficient_mu 0.195
_exptl_absorpt_correction_type none
_exptl_crystal_colour brown
_exptl_crystal_density_diffrn 1.15
_exptl_crystal_density_method 'not measured'
_exptl_crystal_description needle
_exptl_crystal_F_000 2708
_exptl_crystal_size_max 0.3
_exptl_crystal_size_mid 0.1
_exptl_crystal_size_min 0.05
_refine_diff_density_max 0.28
_refine_diff_density_min -0.189
_refine_diff_density_rms 0.041
_refine_ls_abs_structure_details 'Flack H D (1983), Acta Cryst. A39, 876-881'
_refine_ls_abs_structure_Flack 0.22(6)
_refine_ls_extinction_method none
_refine_ls_goodness_of_fit_ref 1.065
_refine_ls_hydrogen_treatment riding
_refine_ls_matrix_type full
_refine_ls_number_parameters 749
_refine_ls_number_reflns 9942
_refine_ls_number_restraints 1
_refine_ls_restrained_S_all 1.065
_refine_ls_R_factor_all 0.0814
_refine_ls_R_factor_gt 0.0567
_refine_ls_shift/su_max 0
_refine_ls_shift/su_mean 0
_refine_ls_structure_factor_coef Fsqd
_refine_ls_weighting_details 'calc w=1/[\s^2^(Fo^2^)+(0.0383P)^2^+4.4077P] where P=(Fo^2^+2Fc^2^)/3'
_refine_ls_weighting_scheme calc
_refine_ls_wR_factor_gt 0.1093
_refine_ls_wR_factor_ref 0.1191
_reflns_number_gt 7976
_reflns_number_total 9942
_reflns_threshold_expression >2sigma(I)
_cod_data_source_file b514666f.txt
_cod_data_source_block (6a)-nov1702
_cod_original_sg_symbol_H-M Pna2(1)
_cod_database_code 7006839

loop_
_symmetry_equiv_pos_as_xyz
'x, y, z'
'-x, -y, z+1/2'
'-x+1/2, y+1/2, z+1/2'
'x+1/2, -y+1/2, z'

loop_
_atom_site_label
_atom_site_type_symbol
_atom_site_fract_x
_atom_site_fract_y
_atom_site_fract_z
_atom_site_U_iso_or_equiv
_atom_site_adp_type
_atom_site_occupancy
_atom_site_symmetry_multiplicity
_atom_site_calc_flag
_atom_site_refinement_flags
_atom_site_disorder_assembly
_atom_site_disorder_group
K K 0.22873(5) 0.24432(6) 0.39179(6) 0.0497(3) Uani 1 1 d . . .
Si1 Si 0.10156(6) -0.20396(6) 0.38400(6) 0.0299(3) Uani 1 1 d . . .
Si2 Si 0.14608(6) -0.19876(6) 0.48996(6) 0.0290(3) Uani 1 1 d . . .
Si3 Si 0.14566(6) -0.32532(6) 0.49548(6) 0.0303(3) Uani 1 1 d . . .
Si4 Si 0.10785(5) -0.33039(6) 0.38752(6) 0.0302(3) Uani 1 1 d . . .
O1 O 0.1994(3) 0.2421(2) 0.52148(19) 0.0928(15) Uani 1 1 d . . .
O2 O 0.1655(2) 0.3662(2) 0.4532(2) 0.0772(12) Uani 1 1 d . . .
O3 O 0.2785(3) 0.3417(2) 0.2971(2) 0.1005(16) Uani 1 1 d . . .
O4 O 0.2479(3) 0.2052(3) 0.2542(2) 0.1048(17) Uani 1 1 d . . .
O5 O 0.3470(3) 0.1571(3) 0.4043(3) 0.1228(19) Uani 1 1 d . . .
O6 O 0.3613(3) 0.2950(3) 0.4504(4) 0.142(3) Uani 1 1 d . . .
O7 O 0.1565(2) 0.1027(2) 0.40560(18) 0.0707(11) Uani 1 1 d . . .
O8 O 0.0868(2) 0.2235(2) 0.3535(2) 0.0746(12) Uani 1 1 d . . .
O9 O -0.0102(3) -0.2163(3) 0.1200(3) 0.125(2) Uani 1 1 d . . .
O10 O 0.0681(3) -0.3463(3) 0.1092(3) 0.1029(15) Uani 1 1 d . . .
N1 N 0.01865(17) -0.16440(19) 0.36508(16) 0.0353(9) Uani 1 1 d . . .
N2 N 0.14137(16) -0.1470(2) 0.32589(18) 0.0348(9) Uani 1 1 d . . .
N3 N 0.10155(18) -0.13901(19) 0.54289(17) 0.0351(9) Uani 1 1 d . . .
N4 N 0.22690(17) -0.15536(18) 0.50963(16) 0.0329(8) Uani 1 1 d . . .
N5 N 0.21890(18) -0.38078(19) 0.51598(18) 0.0391(9) Uani 1 1 d . . .
N6 N 0.09687(19) -0.3664(2) 0.55848(17) 0.0394(10) Uani 1 1 d . . .
N7 N 0.15861(18) -0.3762(2) 0.32884(18) 0.0355(9) Uani 1 1 d . . .
N8 N 0.03579(17) -0.38794(19) 0.36920(18) 0.0408(10) Uani 1 1 d . . .
C1 C 0.0238(2) -0.1081(2) 0.3217(2) 0.0346(10) Uani 1 1 d . . .
C2 C 0.0944(2) -0.0972(2) 0.2989(2) 0.0347(11) Uani 1 1 d . . .
C3 C 0.1080(3) -0.0442(3) 0.2547(2) 0.0467(12) Uani 1 1 d . . .
H3 H 0.1544 -0.0381 0.2388 0.056 Uiso 1 1 calc R . .
C4 C 0.0537(3) 0.0005(3) 0.2331(2) 0.0549(14) Uani 1 1 d . . .
H4 H 0.0635 0.0366 0.2025 0.066 Uiso 1 1 calc R . .
C5 C -0.0144(3) -0.0080(3) 0.2563(3) 0.0552(14) Uani 1 1 d . . .
H5 H -0.0507 0.0231 0.2422 0.066 Uiso 1 1 calc R . .
C6 C -0.0299(2) -0.0622(3) 0.3005(2) 0.0440(12) Uani 1 1 d . . .
H6 H -0.0765 -0.0678 0.316 0.053 Uiso 1 1 calc R . .
C7 C -0.0512(2) -0.1912(3) 0.3847(3) 0.0466(12) Uani 1 1 d . . .
H7A H -0.081 -0.1501 0.3973 0.056 Uiso 1 1 calc R . .
H7B H -0.0455 -0.2222 0.4226 0.056 Uiso 1 1 calc R . .
C8 C -0.0886(3) -0.2330(3) 0.3327(3) 0.0619(16) Uani 1 1 d . . .
H8A H -0.1345 -0.2492 0.3485 0.093 Uiso 1 1 calc R . .
H8B H -0.06 -0.2745 0.3207 0.093 Uiso 1 1 calc R . .
H8C H -0.0955 -0.2022 0.2954 0.093 Uiso 1 1 calc R . .
C9 C 0.2178(2) -0.1424(3) 0.3107(2) 0.0442(12) Uani 1 1 d . . .
H9A H 0.2236 -0.1395 0.2639 0.053 Uiso 1 1 calc R . .
H9B H 0.2412 -0.1867 0.3254 0.053 Uiso 1 1 calc R . .
C10 C 0.2542(3) -0.0784(3) 0.3413(3) 0.0611(16) Uani 1 1 d . . .
H10A H 0.3042 -0.0786 0.3298 0.092 Uiso 1 1 calc R . .
H10B H 0.2495 -0.0813 0.3878 0.092 Uiso 1 1 calc R . .
H10C H 0.2323 -0.0342 0.3261 0.092 Uiso 1 1 calc R . .
C11 C 0.1471(2) -0.0890(2) 0.5714(2) 0.0334(11) Uani 1 1 d . . .
C12 C 0.2188(2) -0.0981(2) 0.5524(2) 0.0324(10) Uani 1 1 d . . .
C13 C 0.2702(2) -0.0513(2) 0.5754(2) 0.0419(11) Uani 1 1 d . . .
H13 H 0.318 -0.0572 0.5631 0.05 Uiso 1 1 calc R . .
C14 C 0.2509(3) 0.0046(3) 0.6170(2) 0.0489(13) Uani 1 1 d . . .
H14 H 0.2856 0.0371 0.6318 0.059 Uiso 1 1 calc R . .
C15 C 0.1818(3) 0.0122(3) 0.6363(2) 0.0505(13) Uani 1 1 d . . .
H15 H 0.1696 0.0492 0.6653 0.061 Uiso 1 1 calc R . .
C16 C 0.1294(2) -0.0343(2) 0.6135(2) 0.0384(11) Uani 1 1 d . . .
H16 H 0.0819 -0.0284 0.6267 0.046 Uiso 1 1 calc R . .
C17 C 0.0251(2) -0.1293(3) 0.5488(3) 0.0450(12) Uani 1 1 d . . .
H17A H 0.0131 -0.1237 0.5945 0.054 Uiso 1 1 calc R . .
H17B H 0.0012 -0.1729 0.5331 0.054 Uiso 1 1 calc R . .
C18 C -0.0032(2) -0.0647(3) 0.5121(3) 0.0582(15) Uani 1 1 d . . .
H18A H -0.0543 -0.0611 0.5185 0.087 Uiso 1 1 calc R . .
H18B H 0.0069 -0.0705 0.4666 0.087 Uiso 1 1 calc R . .
H18C H 0.0195 -0.0211 0.5278 0.087 Uiso 1 1 calc R . .
C19 C 0.2977(2) -0.1798(2) 0.4912(2) 0.0397(11) Uani 1 1 d . . .
H19A H 0.3261 -0.138 0.478 0.048 Uiso 1 1 calc R . .
H19B H 0.2936 -0.2121 0.4539 0.048 Uiso 1 1 calc R . .
C20 C 0.3365(2) -0.2194(3) 0.5455(3) 0.0545(14) Uani 1 1 d . . .
H20A H 0.3829 -0.2349 0.5304 0.082 Uiso 1 1 calc R . .
H20B H 0.3089 -0.2612 0.5585 0.082 Uiso 1 1 calc R . .
H20C H 0.3423 -0.1872 0.5819 0.082 Uiso 1 1 calc R . .
C21 C 0.2039(2) -0.4291(2) 0.5648(2) 0.0382(11) Uani 1 1 d . . .
C22 C 0.1340(2) -0.4214(3) 0.5894(2) 0.0413(12) Uani 1 1 d . . .
C23 C 0.1102(3) -0.4654(3) 0.6390(2) 0.0579(14) Uani 1 1 d . . .
H23 H 0.0642 -0.4596 0.6558 0.07 Uiso 1 1 calc R . .
C24 C 0.1554(4) -0.5184(3) 0.6635(3) 0.0711(18) Uani 1 1 d . . .
H24 H 0.1394 -0.549 0.6966 0.085 Uiso 1 1 calc R . .
C25 C 0.2221(4) -0.5261(3) 0.6399(3) 0.0637(16) Uani 1 1 d . . .
H25 H 0.2518 -0.5622 0.6571 0.076 Uiso 1 1 calc R . .
C26 C 0.2478(3) -0.4822(3) 0.5912(2) 0.0518(13) Uani 1 1 d . . .
H26 H 0.2945 -0.4881 0.5759 0.062 Uiso 1 1 calc R . .
C27 C 0.2851(2) -0.3880(2) 0.4797(3) 0.0472(13) Uani 1 1 d . . .
H27A H 0.325 -0.3897 0.5101 0.057 Uiso 1 1 calc R . .
H27B H 0.2914 -0.3451 0.4527 0.057 Uiso 1 1 calc R . .
C28 C 0.2880(3) -0.4540(3) 0.4375(3) 0.0525(14) Uani 1 1 d . . .
H28A H 0.3329 -0.455 0.4145 0.079 Uiso 1 1 calc R . .
H28B H 0.2491 -0.4526 0.4068 0.079 Uiso 1 1 calc R . .
H28C H 0.2838 -0.4969 0.464 0.079 Uiso 1 1 calc R . .
C29 C 0.0289(2) -0.3417(3) 0.5838(3) 0.0511(13) Uani 1 1 d . . .
H29A H -0.0005 -0.3839 0.594 0.061 Uiso 1 1 calc R . .
H29B H 0.0042 -0.3141 0.5502 0.061 Uiso 1 1 calc R . .
C30 C 0.0351(3) -0.2956(3) 0.6430(3) 0.0696(17) Uani 1 1 d . . .
H30A H -0.012 -0.2811 0.6571 0.104 Uiso 1 1 calc R . .
H30B H 0.063 -0.253 0.6332 0.104 Uiso 1 1 calc R . .
H30C H 0.0582 -0.3228 0.677 0.104 Uiso 1 1 calc R . .
C31 C 0.1235(2) -0.4342(2) 0.3019(2) 0.0362(11) Uani 1 1 d . . .
C32 C 0.0529(2) -0.4409(2) 0.3241(2) 0.0405(12) Uani 1 1 d . . .
C33 C 0.0096(3) -0.4957(3) 0.3012(3) 0.0542(14) Uani 1 1 d . . .
H33 H -0.038 -0.4993 0.3148 0.065 Uiso 1 1 calc R . .
C34 C 0.0378(4) -0.5455(3) 0.2577(3) 0.0690(18) Uani 1 1 d . . .
H34 H 0.0093 -0.5837 0.2427 0.083 Uiso 1 1 calc R . .
C35 C 0.1062(4) -0.5395(3) 0.2366(3) 0.0685(18) Uani 1 1 d . . .
H35 H 0.1242 -0.5733 0.207 0.082 Uiso 1 1 calc R . .
C36 C 0.1495(3) -0.4842(3) 0.2585(2) 0.0521(14) Uani 1 1 d . . .
H36 H 0.1967 -0.4807 0.2439 0.063 Uiso 1 1 calc R . .
C37 C 0.2280(2) -0.3540(3) 0.3037(2) 0.0432(12) Uani 1 1 d . . .
H37A H 0.2587 -0.3966 0.3004 0.052 Uiso 1 1 calc R . .
H37B H 0.2501 -0.3206 0.3344 0.052 Uiso 1 1 calc R . .
C38 C 0.2241(3) -0.3179(3) 0.2386(2) 0.0593(15) Uani 1 1 d . . .
H38A H 0.2716 -0.3044 0.2248 0.089 Uiso 1 1 calc R . .
H38B H 0.1947 -0.275 0.2415 0.089 Uiso 1 1 calc R . .
H38C H 0.2036 -0.3511 0.2075 0.089 Uiso 1 1 calc R . .
C39 C -0.0299(2) -0.3945(3) 0.4072(3) 0.0518(14) Uani 1 1 d . . .
H39A H -0.0701 -0.4009 0.3777 0.062 Uiso 1 1 calc R . .
H39B H -0.0376 -0.3494 0.4309 0.062 Uiso 1 1 calc R . .
C40 C -0.0292(3) -0.4567(3) 0.4547(3) 0.0582(14) Uani 1 1 d . . .
H40A H -0.0741 -0.458 0.4778 0.087 Uiso 1 1 calc R . .
H40B H 0.0095 -0.4501 0.485 0.087 Uiso 1 1 calc R . .
H40C H -0.0227 -0.5017 0.4316 0.087 Uiso 1 1 calc R . .
C41 C 0.1747(6) 0.3021(5) 0.5532(4) 0.127(3) Uani 1 1 d . . .
H41A H 0.2151 0.3311 0.5681 0.152 Uiso 1 1 calc R . .
H41B H 0.1473 0.2871 0.5911 0.152 Uiso 1 1 calc R . .
C42 C 0.1285(4) 0.3471(4) 0.5100(3) 0.099(2) Uani 1 1 d . . .
H42A H 0.0856 0.3199 0.4986 0.118 Uiso 1 1 calc R . .
H42B H 0.1139 0.391 0.5328 0.118 Uiso 1 1 calc R . .
C43 C 0.2426(6) 0.1993(5) 0.5652(4) 0.154(4) Uani 1 1 d . . .
H43A H 0.2603 0.157 0.5428 0.232 Uiso 1 1 calc R . .
H43B H 0.214 0.1844 0.6017 0.232 Uiso 1 1 calc R . .
H43C H 0.2825 0.2281 0.5802 0.232 Uiso 1 1 calc R . .
C44 C 0.1313(3) 0.4202(4) 0.4198(4) 0.095(2) Uani 1 1 d . . .
H44A H 0.1591 0.4331 0.3821 0.142 Uiso 1 1 calc R . .
H44B H 0.1261 0.4622 0.4474 0.142 Uiso 1 1 calc R . .
H44C H 0.0847 0.4035 0.4065 0.142 Uiso 1 1 calc R . .
C45 C 0.3026(5) 0.3201(5) 0.2409(4) 0.118(3) Uani 1 1 d . . .
H45A H 0.3528 0.307 0.246 0.142 Uiso 1 1 calc R . .
H45B H 0.3005 0.3611 0.2111 0.142 Uiso 1 1 calc R . .
C46 C 0.2662(5) 0.2601(5) 0.2115(4) 0.115(3) Uani 1 1 d . . .
H46A H 0.2228 0.2779 0.1908 0.138 Uiso 1 1 calc R . .
H46B H 0.2967 0.2398 0.1777 0.138 Uiso 1 1 calc R . .
C47 C 0.3130(4) 0.4022(4) 0.3227(4) 0.109(3) Uani 1 1 d . . .
H47A H 0.293 0.4135 0.3646 0.164 Uiso 1 1 calc R . .
H47B H 0.3066 0.443 0.294 0.164 Uiso 1 1 calc R . .
H47C H 0.3634 0.3919 0.3272 0.164 Uiso 1 1 calc R . .
C48 C 0.2251(5) 0.1408(5) 0.2234(5) 0.157(4) Uani 1 1 d . . .
H48A H 0.2134 0.1049 0.2557 0.236 Uiso 1 1 calc R . .
H48B H 0.2629 0.1226 0.196 0.236 Uiso 1 1 calc R . .
H48C H 0.1833 0.1509 0.1974 0.236 Uiso 1 1 calc R . .
C49 C 0.4088(5) 0.1873(5) 0.4053(9) 0.182(6) Uani 1 1 d . . .
H49A H 0.4178 0.2099 0.3634 0.218 Uiso 1 1 calc R . .
H49B H 0.4452 0.1502 0.4121 0.218 Uiso 1 1 calc R . .
C50 C 0.4153(4) 0.2428(6) 0.4565(7) 0.150(5) Uani 1 1 d . . .
H50A H 0.412 0.2197 0.4988 0.18 Uiso 1 1 calc R . .
H50B H 0.4619 0.2663 0.4533 0.18 Uiso 1 1 calc R . .
C51 C 0.3444(6) 0.1019(6) 0.3578(6) 0.181(5) Uani 1 1 d . . .
H51A H 0.298 0.079 0.3587 0.272 Uiso 1 1 calc R . .
H51B H 0.3808 0.0663 0.3671 0.272 Uiso 1 1 calc R . .
H51C H 0.3527 0.1223 0.3154 0.272 Uiso 1 1 calc R . .
C52 C 0.3637(6) 0.3514(5) 0.4950(6) 0.187(5) Uani 1 1 d . . .
H52A H 0.3258 0.3854 0.4858 0.28 Uiso 1 1 calc R . .
H52B H 0.4092 0.3757 0.492 0.28 Uiso 1 1 calc R . .
H52C H 0.3576 0.3321 0.5381 0.28 Uiso 1 1 calc R . .
C53 C 0.0817(3) 0.1075(4) 0.3977(4) 0.097(2) Uani 1 1 d . . .
H53A H 0.0605 0.1278 0.4369 0.116 Uiso 1 1 calc R . .
H53B H 0.062 0.0591 0.3913 0.116 Uiso 1 1 calc R . .
C54 C 0.0635(4) 0.1535(4) 0.3421(4) 0.090(2) Uani 1 1 d . . .
H54A H 0.0862 0.1345 0.3031 0.107 Uiso 1 1 calc R . .
H54B H 0.0119 0.1533 0.3354 0.107 Uiso 1 1 calc R . .
C55 C 0.1751(4) 0.0539(4) 0.4550(4) 0.114(3) Uani 1 1 d . . .
H55A H 0.2265 0.0512 0.4584 0.17 Uiso 1 1 calc R . .
H55B H 0.1563 0.0064 0.4449 0.17 Uiso 1 1 calc R . .
H55C H 0.1553 0.0704 0.4956 0.17 Uiso 1 1 calc R . .
C56 C 0.0710(4) 0.2683(4) 0.2997(4) 0.111(3) Uani 1 1 d . . .
H56A H 0.0863 0.3173 0.3086 0.166 Uiso 1 1 calc R . .
H56B H 0.0201 0.2678 0.2919 0.166 Uiso 1 1 calc R . .
H56C H 0.0957 0.2503 0.2619 0.166 Uiso 1 1 calc R . .
C57 C 0.0306(5) -0.2462(6) 0.1678(4) 0.125(3) Uani 1 1 d . . .
H57A H 0.0115 -0.2322 0.21 0.15 Uiso 1 1 calc R . .
H57B H 0.0794 -0.2279 0.1646 0.15 Uiso 1 1 calc R . .
C58 C 0.0308(5) -0.3250(6) 0.1621(4) 0.125(3) Uani 1 1 d . . .
H58A H 0.0522 -0.3461 0.2008 0.15 Uiso 1 1 calc R . .
H58B H -0.0183 -0.3425 0.1589 0.15 Uiso 1 1 calc R . .
C59 C -0.0195(6) -0.1432(5) 0.1256(5) 0.159(4) Uani 1 1 d . . .
H59A H -0.05 -0.1262 0.0911 0.238 Uiso 1 1 calc R . .
H59B H 0.0263 -0.1193 0.1228 0.238 Uiso 1 1 calc R . .
H59C H -0.0413 -0.1324 0.1668 0.238 Uiso 1 1 calc R . .
C60 C 0.0580(4) -0.4192(4) 0.0927(5) 0.134(4) Uani 1 1 d . . .
H60A H 0.0866 -0.4308 0.0553 0.201 Uiso 1 1 calc R . .
H60B H 0.0081 -0.4274 0.0829 0.201 Uiso 1 1 calc R . .
H60C H 0.0721 -0.4496 0.1285 0.201 Uiso 1 1 calc R . .

loop_
_atom_site_aniso_label
_atom_site_aniso_U_11
_atom_site_aniso_U_22
_atom_site_aniso_U_33
_atom_site_aniso_U_23
_atom_site_aniso_U_13
_atom_site_aniso_U_12
K 0.0543(6) 0.0475(6) 0.0472(6) 0.0026(6) 0.0009(6) 0.0083(5)
Si1 0.0261(5) 0.0334(6) 0.0303(6) 0.0024(6) 0.0002(6) 0.0015(5)
Si2 0.0243(6) 0.0324(6) 0.0303(6) -0.0002(6) 0.0009(5) 0.0005(5)
Si3 0.0287(6) 0.0326(6) 0.0298(7) 0.0014(6) 0.0020(6) 0.0017(5)
Si4 0.0254(6) 0.0327(6) 0.0324(6) -0.0011(6) 0.0009(6) -0.0017(5)
O1 0.159(5) 0.072(3) 0.047(2) 0.006(2) -0.011(3) 0.015(3)
O2 0.093(3) 0.069(3) 0.070(3) 0.017(2) 0.020(2) 0.035(2)
O3 0.150(4) 0.075(3) 0.077(3) 0.003(3) 0.028(3) -0.039(3)
O4 0.156(5) 0.085(3) 0.074(3) -0.032(3) 0.014(3) -0.028(3)
O5 0.080(3) 0.108(4) 0.180(6) -0.004(4) 0.005(4) 0.036(3)
O6 0.139(5) 0.082(3) 0.204(7) 0.014(4) -0.089(5) 0.002(4)
O7 0.090(3) 0.060(2) 0.062(3) 0.019(2) 0.004(2) 0.011(2)
O8 0.093(3) 0.060(3) 0.071(3) 0.007(2) -0.022(2) 0.003(2)
O9 0.155(5) 0.123(5) 0.097(4) -0.020(4) -0.033(4) 0.062(4)
O10 0.127(4) 0.085(4) 0.096(4) 0.016(3) 0.012(3) -0.003(3)
N1 0.0237(18) 0.046(2) 0.036(2) 0.0062(18) 0.0010(17) 0.0011(17)
N2 0.0238(18) 0.037(2) 0.043(2) 0.0086(19) 0.0047(17) 0.0014(16)
N3 0.030(2) 0.035(2) 0.040(2) -0.0076(18) 0.0030(18) -0.0014(17)
N4 0.0289(18) 0.038(2) 0.032(2) -0.0079(17) 0.0023(16) 0.0041(16)
N5 0.033(2) 0.042(2) 0.041(2) 0.003(2) 0.0053(18) 0.0060(17)
N6 0.036(2) 0.050(2) 0.032(2) 0.0083(19) 0.0074(18) -0.0008(19)
N7 0.0298(19) 0.042(2) 0.035(2) -0.0039(19) -0.0011(17) -0.0045(17)
N8 0.0283(19) 0.039(2) 0.055(3) -0.002(2) 0.0023(18) -0.0064(16)
C1 0.037(3) 0.039(3) 0.028(2) -0.006(2) -0.002(2) 0.003(2)
C2 0.042(3) 0.033(3) 0.029(2) 0.004(2) -0.003(2) 0.002(2)
C3 0.057(3) 0.042(3) 0.041(3) 0.006(3) 0.001(3) -0.005(3)
C4 0.071(4) 0.050(3) 0.044(3) 0.019(3) -0.006(3) 0.003(3)
C5 0.070(4) 0.050(3) 0.046(3) 0.008(3) -0.014(3) 0.020(3)
C6 0.043(3) 0.050(3) 0.039(3) 0.001(3) -0.006(2) 0.010(2)
C7 0.030(2) 0.056(3) 0.053(3) 0.011(3) 0.005(3) 0.007(2)
C8 0.036(3) 0.079(4) 0.072(4) 0.008(3) -0.010(3) -0.006(3)
C9 0.039(3) 0.043(3) 0.050(3) 0.012(2) 0.004(2) 0.000(2)
C10 0.046(3) 0.059(4) 0.078(4) 0.018(3) -0.008(3) -0.014(3)
C11 0.037(2) 0.034(3) 0.029(2) 0.003(2) 0.002(2) 0.005(2)
C12 0.035(2) 0.037(3) 0.025(2) 0.002(2) 0.001(2) 0.000(2)
C13 0.036(2) 0.044(3) 0.046(3) -0.004(2) -0.006(2) -0.007(2)
C14 0.062(3) 0.041(3) 0.044(3) -0.006(2) -0.016(3) -0.005(3)
C15 0.069(4) 0.049(3) 0.033(3) -0.012(2) -0.007(3) 0.009(3)
C16 0.044(3) 0.041(3) 0.030(2) -0.009(2) 0.003(2) 0.005(2)
C17 0.031(2) 0.045(3) 0.059(3) -0.009(2) 0.021(2) 0.002(2)
C18 0.034(3) 0.062(4) 0.079(4) -0.017(3) -0.001(3) 0.011(2)
C19 0.025(2) 0.048(3) 0.047(3) -0.004(3) 0.005(2) 0.0025(19)
C20 0.038(3) 0.067(4) 0.059(3) -0.014(3) -0.005(3) 0.012(3)
C21 0.041(3) 0.039(3) 0.035(3) 0.000(2) -0.010(2) -0.003(2)
C22 0.052(3) 0.040(3) 0.031(3) 0.008(2) -0.006(2) -0.004(2)
C23 0.084(4) 0.052(3) 0.038(3) 0.014(3) 0.001(3) -0.002(3)
C24 0.121(6) 0.053(4) 0.040(3) 0.014(3) -0.001(4) -0.011(4)
C25 0.104(5) 0.040(3) 0.047(3) 0.013(3) -0.031(4) 0.012(3)
C26 0.066(3) 0.042(3) 0.047(3) 0.000(3) -0.021(3) 0.014(3)
C27 0.033(2) 0.044(3) 0.065(3) 0.000(3) -0.005(3) 0.007(2)
C28 0.045(3) 0.051(3) 0.061(3) -0.002(3) 0.007(2) 0.005(3)
C29 0.037(3) 0.060(3) 0.056(3) 0.004(3) 0.018(3) 0.003(2)
C30 0.086(4) 0.076(4) 0.047(3) -0.004(3) 0.026(3) 0.012(3)
C31 0.045(3) 0.040(3) 0.024(2) 0.001(2) -0.001(2) 0.002(2)
C32 0.050(3) 0.034(3) 0.038(3) 0.004(2) -0.016(2) -0.002(2)
C33 0.062(3) 0.047(3) 0.053(3) 0.005(3) -0.024(3) -0.013(3)
C34 0.119(6) 0.042(3) 0.046(3) 0.000(3) -0.034(4) -0.028(4)
C35 0.130(6) 0.038(3) 0.037(3) -0.005(3) -0.002(4) -0.010(4)
C36 0.077(4) 0.041(3) 0.039(3) 0.002(3) -0.003(3) -0.001(3)
C37 0.043(3) 0.052(3) 0.034(3) -0.002(2) 0.009(2) -0.003(2)
C38 0.065(3) 0.070(4) 0.043(3) -0.003(3) 0.009(3) -0.012(3)
C39 0.023(2) 0.049(3) 0.082(4) 0.001(3) 0.005(3) -0.004(2)
C40 0.043(3) 0.054(3) 0.077(4) 0.009(3) 0.022(3) -0.002(3)
C41 0.194(10) 0.120(7) 0.068(5) -0.003(5) 0.038(6) 0.014(7)
C42 0.107(5) 0.111(6) 0.078(5) -0.004(4) 0.018(5) 0.038(5)
C43 0.250(12) 0.123(7) 0.090(6) 0.046(6) -0.053(7) 0.017(8)
C44 0.081(4) 0.077(5) 0.126(7) 0.011(4) -0.020(4) 0.019(4)
C45 0.155(8) 0.123(7) 0.077(6) 0.016(5) 0.018(6) -0.033(6)
C46 0.138(7) 0.156(8) 0.052(4) -0.006(5) 0.012(5) -0.023(6)
C47 0.129(6) 0.067(5) 0.133(7) 0.000(5) 0.008(5) -0.024(5)
C48 0.163(8) 0.149(9) 0.158(9) -0.095(8) 0.020(7) -0.018(7)
C49 0.074(6) 0.104(7) 0.37(2) 0.019(11) 0.039(10) 0.007(5)
C50 0.076(6) 0.124(8) 0.251(14) 0.077(9) -0.053(7) -0.010(6)
C51 0.168(9) 0.145(9) 0.232(13) -0.051(10) 0.011(8) 0.091(8)
C52 0.243(13) 0.100(7) 0.217(12) -0.013(9) -0.115(11) -0.028(8)
C53 0.083(5) 0.079(5) 0.129(7) 0.030(5) 0.008(5) -0.016(4)
C54 0.088(5) 0.075(5) 0.106(5) 0.015(4) -0.034(4) -0.010(4)
C55 0.149(7) 0.104(6) 0.087(5) 0.041(5) 0.012(5) 0.032(5)
C56 0.122(6) 0.106(6) 0.105(6) 0.037(5) -0.037(5) 0.021(5)
C57 0.128(7) 0.190(10) 0.057(5) -0.024(6) -0.012(5) 0.060(7)
C58 0.098(6) 0.185(10) 0.092(6) 0.063(7) 0.028(5) 0.032(7)
C59 0.213(11) 0.119(8) 0.145(8) -0.050(7) -0.010(8) 0.064(7)
C60 0.134(7) 0.065(5) 0.203(11) 0.020(6) -0.066(7) 0.000(5)

loop_
_atom_type_symbol
_atom_type_description
_atom_type_scat_dispersion_real
_atom_type_scat_dispersion_imag
_atom_type_scat_source
C C 0.0033 0.0016 'International Tables Vol C Tables 4.2.6.8 and 6.1.1.4'
H H 0 0 'International Tables Vol C Tables 4.2.6.8 and 6.1.1.4'
K K 0.2009 0.2494 'International Tables Vol C Tables 4.2.6.8 and 6.1.1.4'
O O 0.0106 0.006 'International Tables Vol C Tables 4.2.6.8 and 6.1.1.4'
Si Si 0.0817 0.0704 'International Tables Vol C Tables 4.2.6.8 and 6.1.1.4'
N N 0.0061 0.0033 'International Tables Vol C Tables 4.2.6.8 and 6.1.1.4'

loop_
_geom_angle_atom_site_label_1
_geom_angle_atom_site_label_2
_geom_angle_atom_site_label_3
_geom_angle
_geom_angle_site_symmetry_1
_geom_angle_site_symmetry_3
_geom_angle_publ_flag
O1 K O5 93.46(18) . . ?
O1 K O8 94.86(14) . . ?
O5 K O8 135.28(17) . . ?
O1 K O3 139.20(15) . . ?
O5 K O3 99.96(18) . . ?
O8 K O3 101.82(14) . . ?
O1 K O2 59.38(13) . . ?
O5 K O2 139.18(19) . . ?
O8 K O2 80.79(13) . . ?
O3 K O2 86.74(13) . . ?
O1 K O6 76.6(2) . . ?
O5 K O6 57.52(19) . . ?
O8 K O6 165.86(17) . . ?
O3 K O6 78.62(17) . . ?
O2 K O6 85.13(17) . . ?
O1 K O7 78.47(13) . . ?
O5 K O7 80.91(16) . . ?
O8 K O7 58.09(11) . . ?
O3 K O7 141.50(13) . . ?
O2 K O7 117.77(12) . . ?
O6 K O7 129.26(14) . . ?
O1 K O4 164.39(15) . . ?
O5 K O4 81.37(19) . . ?
O8 K O4 79.01(14) . . ?
O3 K O4 56.41(14) . . ?
O2 K O4 132.36(14) . . ?
O6 K O4 112.0(2) . . ?
O7 K O4 86.14(13) . . ?
N1 Si1 N2 88.53(16) . . ?
N1 Si1 Si4 117.75(13) . . ?
N2 Si1 Si4 126.52(13) . . ?
N1 Si1 Si2 120.27(13) . . ?
N2 Si1 Si2 117.53(13) . . ?
Si4 Si1 Si2 89.65(6) . . ?
N4 Si2 N3 88.78(16) . . ?
N4 Si2 Si3 116.50(12) . . ?
N3 Si2 Si3 126.34(13) . . ?
N4 Si2 Si1 122.69(13) . . ?
N3 Si2 Si1 115.93(13) . . ?
Si3 Si2 Si1 90.20(6) . . ?
N5 Si3 N6 88.62(17) . . ?
N5 Si3 Si2 126.07(13) . . ?
N6 Si3 Si2 117.86(14) . . ?
N5 Si3 Si4 116.16(14) . . ?
N6 Si3 Si4 122.03(14) . . ?
Si2 Si3 Si4 89.68(6) . . ?
N8 Si4 N7 88.61(17) . . ?
N8 Si4 Si1 123.88(13) . . ?
N7 Si4 Si1 119.08(13) . . ?
N8 Si4 Si3 117.46(14) . . ?
N7 Si4 Si3 120.88(13) . . ?
Si1 Si4 Si3 90.29(6) . . ?
C41 O1 C43 109.3(6) . . ?
C41 O1 K 121.7(4) . . ?
C43 O1 K 120.5(5) . . ?
C44 O2 C42 111.8(5) . . ?
C44 O2 K 123.1(4) . . ?
C42 O2 K 112.3(4) . . ?
C45 O3 C47 114.9(6) . . ?
C45 O3 K 122.5(5) . . ?
C47 O3 K 113.6(4) . . ?
C46 O4 C48 113.7(7) . . ?
C46 O4 K 117.6(4) . . ?
C48 O4 K 127.0(5) . . ?
C49 O5 C51 110.9(9) . . ?
C49 O5 K 118.2(5) . . ?
C51 O5 K 109.5(5) . . ?
C52 O6 C50 115.6(8) . . ?
C52 O6 K 122.8(6) . . ?
C50 O6 K 115.5(5) . . ?
C55 O7 C53 111.7(5) . . ?
C55 O7 K 121.5(4) . . ?
C53 O7 K 112.8(3) . . ?
C54 O8 C56 110.2(5) . . ?
C54 O8 K 118.4(4) . . ?
C56 O8 K 109.9(4) . . ?
C59 O9 C57 114.1(8) . . ?
C58 O10 C60 114.0(8) . . ?
C1 N1 C7 120.1(3) . . ?
C1 N1 Si1 113.3(3) . . ?
C7 N1 Si1 126.2(3) . . ?
C2 N2 C9 119.6(4) . . ?
C2 N2 Si1 113.6(3) . . ?
C9 N2 Si1 126.4(3) . . ?
C11 N3 C17 119.3(4) . . ?
C11 N3 Si2 112.8(3) . . ?
C17 N3 Si2 126.7(3) . . ?
C12 N4 C19 120.3(3) . . ?
C12 N4 Si2 113.6(3) . . ?
C19 N4 Si2 125.7(3) . . ?
C21 N5 C27 119.5(4) . . ?
C21 N5 Si3 113.2(3) . . ?
C27 N5 Si3 126.3(3) . . ?
C22 N6 C29 120.3(4) . . ?
C22 N6 Si3 113.3(3) . . ?
C29 N6 Si3 126.0(3) . . ?
C31 N7 C37 120.0(4) . . ?
C31 N7 Si4 113.3(3) . . ?
C37 N7 Si4 126.3(3) . . ?
C32 N8 C39 119.8(4) . . ?
C32 N8 Si4 113.1(3) . . ?
C39 N8 Si4 125.4(3) . . ?
N1 C1 C6 128.1(4) . . ?
N1 C1 C2 113.0(4) . . ?
C6 C1 C2 118.9(4) . . ?
C3 C2 N2 128.7(4) . . ?
C3 C2 C1 120.0(4) . . ?
N2 C2 C1 111.3(4) . . ?
C2 C3 C4 120.5(5) . . ?
C5 C4 C3 120.1(5) . . ?
C4 C5 C6 120.5(5) . . ?
C5 C6 C1 119.9(5) . . ?
N1 C7 C8 113.3(4) . . ?
N2 C9 C10 113.5(4) . . ?
C16 C11 N3 127.5(4) . . ?
C16 C11 C12 119.6(4) . . ?
N3 C11 C12 112.9(4) . . ?
C13 C12 N4 128.4(4) . . ?
C13 C12 C11 119.7(4) . . ?
N4 C12 C11 111.8(4) . . ?
C12 C13 C14 119.8(4) . . ?
C15 C14 C13 120.3(4) . . ?
C14 C15 C16 120.6(4) . . ?
C11 C16 C15 119.9(4) . . ?
N3 C17 C18 113.8(4) . . ?
N4 C19 C20 113.0(4) . . ?
N5 C21 C26 128.6(4) . . ?
N5 C21 C22 112.9(4) . . ?
C26 C21 C22 118.5(4) . . ?
C23 C22 N6 127.6(5) . . ?
C23 C22 C21 120.5(5) . . ?
N6 C22 C21 111.9(4) . . ?
C22 C23 C24 119.2(6) . . ?
C25 C24 C23 120.4(5) . . ?
C24 C25 C26 121.6(5) . . ?
C25 C26 C21 119.7(5) . . ?
N5 C27 C28 113.9(4) . . ?
N6 C29 C30 113.9(4) . . ?
N7 C31 C36 128.1(4) . . ?
N7 C31 C32 112.7(4) . . ?
C36 C31 C32 119.2(4) . . ?
C33 C32 N8 127.6(5) . . ?
C33 C32 C31 120.3(5) . . ?
N8 C32 C31 112.1(4) . . ?
C32 C33 C34 118.9(5) . . ?
C35 C34 C33 120.8(5) . . ?
C34 C35 C36 120.6(5) . . ?
C35 C36 C31 120.1(5) . . ?
N7 C37 C38 113.6(4) . . ?
N8 C39 C40 113.9(4) . . ?
O1 C41 C42 110.9(7) . . ?
O2 C42 C41 110.7(6) . . ?
O3 C45 C46 116.6(7) . . ?
O4 C46 C45 114.3(6) . . ?
O5 C49 C50 112.8(10) . . ?
O6 C50 C49 110.7(9) . . ?
O7 C53 C54 110.9(5) . . ?
O8 C54 C53 109.4(6) . . ?
O9 C57 C58 110.2(8) . . ?
O10 C58 C57 110.9(7) . . ?

loop_
_geom_bond_atom_site_label_1
_geom_bond_atom_site_label_2
_geom_bond_distance
_geom_bond_site_symmetry_2
_geom_bond_publ_flag
K O1 2.748(4) . ?
K O5 2.760(5) . ?
K O8 2.810(4) . ?
K O3 2.827(4) . ?
K O2 2.851(4) . ?
K O6 2.928(6) . ?
K O7 2.967(4) . ?
K O4 2.969(5) . ?
Si1 N1 1.766(3) . ?
Si1 N2 1.768(4) . ?
Si1 Si4 2.3455(15) . ?
Si1 Si2 2.3549(16) . ?
Si2 N4 1.766(3) . ?
Si2 N3 1.770(4) . ?
Si2 Si3 2.3467(16) . ?
Si3 N5 1.769(4) . ?
Si3 N6 1.769(4) . ?
Si3 Si4 2.3526(16) . ?
Si4 N8 1.765(3) . ?
Si4 N7 1.765(4) . ?
O1 C41 1.373(9) . ?
O1 C43 1.453(9) . ?
O2 C44 1.376(7) . ?
O2 C42 1.413(8) . ?
O3 C45 1.314(9) . ?
O3 C47 1.399(8) . ?
O4 C46 1.392(9) . ?
O4 C48 1.419(9) . ?
O5 C49 1.291(10) . ?
O5 C51 1.407(11) . ?
O6 C52 1.396(11) . ?
O6 C50 1.407(9) . ?
O7 C55 1.411(7) . ?
O7 C53 1.417(7) . ?
O8 C54 1.389(7) . ?
O8 C56 1.422(7) . ?
O9 C59 1.370(9) . ?
O9 C57 1.370(9) . ?
O10 C58 1.361(9) . ?
O10 C60 1.406(8) . ?
N1 C1 1.380(5) . ?
N1 C7 1.461(5) . ?
N2 C2 1.395(5) . ?
N2 C9 1.472(5) . ?
N3 C11 1.393(5) . ?
N3 C17 1.453(5) . ?
N4 C12 1.392(5) . ?
N4 C19 1.457(5) . ?
N5 C21 1.381(6) . ?
N5 C27 1.461(5) . ?
N6 C22 1.392(6) . ?
N6 C29 1.456(6) . ?
N7 C31 1.378(6) . ?
N7 C37 1.464(5) . ?
N8 C32 1.393(6) . ?
N8 C39 1.470(6) . ?
C1 C6 1.391(6) . ?
C1 C2 1.422(6) . ?
C2 C3 1.368(6) . ?
C3 C4 1.388(7) . ?
C4 C5 1.376(7) . ?
C5 C6 1.391(7) . ?
C7 C8 1.503(7) . ?
C9 C10 1.509(7) . ?
C11 C16 1.380(6) . ?
C11 C12 1.414(6) . ?
C12 C13 1.382(6) . ?
C13 C14 1.396(7) . ?
C14 C15 1.366(7) . ?
C15 C16 1.392(7) . ?
C17 C18 1.515(7) . ?
C19 C20 1.530(7) . ?
C21 C26 1.395(6) . ?
C21 C22 1.416(6) . ?
C22 C23 1.387(7) . ?
C23 C24 1.394(8) . ?
C24 C25 1.354(8) . ?
C25 C26 1.385(7) . ?
C27 C28 1.505(6) . ?
C29 C30 1.501(7) . ?
C31 C36 1.381(7) . ?
C31 C32 1.410(6) . ?
C32 C33 1.386(6) . ?
C33 C34 1.396(8) . ?
C34 C35 1.363(8) . ?
C35 C36 1.385(8) . ?
C37 C38 1.510(7) . ?
C39 C40 1.515(7) . ?
C41 C42 1.502(10) . ?
C45 C46 1.440(11) . ?
C49 C50 1.482(16) . ?
C53 C54 1.476(9) . ?
C57 C58 1.464(12) . ?
